data_1000140
loop_
_publ_author_name
'Ben Chaabane, T'
'Smiri-Dogguy, L'
'Laligant, Y'
'Le Bail, A'

_publ_section_title
;
Structure of Na2 Ca (H P O4)2 determined ab initio from conventional
powder diffraction data
;
_journal_coden_ASTM EJSCE5
_journal_name_full
;
European Journal of Solid State Inorganic Chemistry
;
_journal_page_first 937
_journal_page_last 946
_journal_volume 34
_journal_year 1997
_chemical_formula_structural 'Na2 Ca (H P O4)2'
_chemical_formula_sum 'Ca H2 Na2 O8 P2'
_chemical_name_systematic 'Disodium calcium bis(hydrogenphosphate(V))'
_space_group_IT_number 4
_symmetry_cell_setting monoclinic
_symmetry_Int_Tables_number 4
_symmetry_space_group_name_Hall 'P 2yb'
_symmetry_space_group_name_H-M 'P 1 21 1'
_cell_angle_alpha 90
_cell_angle_beta 98.782(1)
_cell_angle_gamma 90
_cell_formula_units_Z 2
_cell_length_a 9.0652(3)
_cell_length_b 7.1468(2)
_cell_length_c 5.4700(2)
_cell_volume 350.2
_refine_ls_R_factor_all 0.041
_cod_original_formula_sum 'H2 Ca Na2 O8 P2'
_cod_database_code 1000140

loop_
_symmetry_equiv_pos_as_xyz
x,y,z
-x,1/2+y,-z

loop_
_atom_site_label
_atom_site_type_symbol
_atom_site_symmetry_multiplicity
_atom_site_Wyckoff_symbol
_atom_site_fract_x
_atom_site_fract_y
_atom_site_fract_z
_atom_site_occupancy
_atom_site_attached_hydrogens
_atom_site_calc_flag
Ca1 Ca2+ 2 a 0.2331(3) 0. 0.1970(5) 1. 0 d
P1 P5+ 2 a 0.4255(4) 0.2119(6) 0.7576(7) 1. 0 d
P2 P5+ 2 a 0.0361(4) 0.8537(6) 0.6901(7) 1. 0 d
Na1 Na1+ 2 a 0.2427(5) 0.4920(8) 0.0549(8) 1. 0 d
Na2 Na1+ 2 a 0.3843(5) 0.7346(7) 0.6796(10) 1. 0 d
O1 O2- 2 a 0.0675(9) 0.8528(12) 0.4233(16) 1. 0 d
O2 O2- 2 a 0.4020(8) 0.1980(11) 0.0288(15) 1. 0 d
O3 O2- 2 a 0.3351(7) 0.3938(13) 0.6535(14) 1. 0 d
O4 O2- 2 a 0.3681(8) 0.0526(11) 0.6042(12) 1. 0 d
O5 O2- 2 a 0.5916(9) 0.2535(12) 0.7543(15) 1. 0 d
O6 O2- 2 a 0.1564(7) 0.7448(10) 0.8638(13) 1. 0 d
O7 O2- 2 a 0.8763(9) 0.7932(12) 0.6990(13) 1. 0 d
O8 O2- 2 a 0.9526(8) 0.560(1) 0.1898(14) 1. 0 d
H1 H1+ 2 a -1. -1. -1. 2. 0 dum

loop_
_atom_type_symbol
_atom_type_oxidation_number
Ca2+ 2.000
P5+ 5.000
Na1+ 1.000
O2- -2.000
H1+ 1.000
